data_7012437
loop_
_publ_author_name
'Costes, Jean-Pierre'
'Dahan, Fran\,coise'
'Dumestre, Fr\'ed\'eric'
'Modesto Clemente-Juan, Juan'
'Garcia-Tojal, Javier'
'Tuchagues, Jean-Pierre'

_publ_section_title
;
 Coordination of gadolinium(iii) ions with a preformed &#x00B5;-oxo
 diiron(iii) complex: structural and magnetic data
;
_journal_issue 3
_journal_name_full 'Dalton Transactions'
_journal_page_first 464
_journal_paper_doi 10.1039/b210950f
_journal_year 2003
_chemical_formula_sum 'C39 H42 Fe2 Gd2 N10 O28'
_chemical_formula_weight 1525.03
_chemical_name_systematic
; 
? 
;
_space_group_IT_number 14
_symmetry_cell_setting monoclinic
_symmetry_space_group_name_Hall '-P 2yn'
_symmetry_space_group_name_H-M 'P 1 21/n 1'
_atom_sites_solution_hydrogens geom
_atom_sites_solution_primary direct
_atom_sites_solution_secondary difmap
_audit_creation_method SHELXL-97
_cell_angle_alpha 90.00
_cell_angle_beta 100.589(14)
_cell_angle_gamma 90.00
_cell_formula_units_Z 4
_cell_length_a 15.346(2)
_cell_length_b 17.3716(16)
_cell_length_c 19.625(2)
_cell_measurement_temperature 140(2)
_cell_volume 5142.6(10)
_computing_cell_refinement 'STOE-IPDS software (Stoe, 2.93, 1997)'
_computing_data_collection 'STOE-IPDS software (Stoe, 2.93, 1997)'
_computing_data_reduction 'XRED (Stoe, 1.08, 1996)'
_computing_molecular_graphics 'ZORTEP (Zsolnai, 1996)'
_computing_structure_refinement 'SHELXL-97 (Sheldrick, 1997)'
_computing_structure_solution 'SHELXS-97 (Sheldrick, 1990)'
_diffrn_ambient_temperature 140(2)
_diffrn_measured_fraction_theta_full 0.986
_diffrn_measured_fraction_theta_max 0.986
_diffrn_measurement_device_type STOE-IPDS
_diffrn_measurement_method 'Imaging Plate Detector System'
_diffrn_radiation_monochromator graphite
_diffrn_radiation_source 'fine-focus sealed tube'
_diffrn_radiation_type MoK\a
_diffrn_radiation_wavelength 0.71073
_diffrn_reflns_av_R_equivalents 0.0346
_diffrn_reflns_av_sigmaI/netI 0.0211
_diffrn_reflns_limit_h_max 17
_diffrn_reflns_limit_h_min -17
_diffrn_reflns_limit_k_max 19
_diffrn_reflns_limit_k_min -19
_diffrn_reflns_limit_l_max 22
_diffrn_reflns_limit_l_min -22
_diffrn_reflns_number 40916
_diffrn_reflns_theta_full 24.17
_diffrn_reflns_theta_max 24.17
_diffrn_reflns_theta_min 1.86
_exptl_absorpt_coefficient_mu 3.201
_exptl_absorpt_correction_T_max 0.7161
_exptl_absorpt_correction_T_min 0.4317
_exptl_absorpt_correction_type numerical
_exptl_absorpt_process_details 'X-SHAPE (Stoe & Cie, 1996)'
_exptl_crystal_colour Red
_exptl_crystal_density_diffrn 1.970
_exptl_crystal_density_method 'not measured'
_exptl_crystal_description Plate
_exptl_crystal_F_000 3000
_exptl_crystal_size_max 0.40
_exptl_crystal_size_mid 0.20
_exptl_crystal_size_min 0.15
_refine_diff_density_max 1.298
_refine_diff_density_min -0.839
_refine_diff_density_rms 0.106
_refine_ls_extinction_method none
_refine_ls_goodness_of_fit_ref 1.035
_refine_ls_hydrogen_treatment mixed
_refine_ls_matrix_type full
_refine_ls_number_parameters 730
_refine_ls_number_reflns 8134
_refine_ls_number_restraints 0
_refine_ls_restrained_S_all 1.035
_refine_ls_R_factor_all 0.0322
_refine_ls_R_factor_gt 0.0280
_refine_ls_shift/su_max 0.001
_refine_ls_shift/su_mean 0.000
_refine_ls_structure_factor_coef Fsqd
_refine_ls_weighting_details 'w=1/[\s^2^(Fo^2^)+(0.0568P)^2^+0.0000P] where P=(Fo^2^+2Fc^2^)/3'
_refine_ls_weighting_scheme calc
_refine_ls_wR_factor_gt 0.0536
_refine_ls_wR_factor_ref 0.0572
_reflns_number_gt 6713
_reflns_number_total 8134
_reflns_threshold_expression >2sigma(I)
_cod_data_source_file b210950f.txt
_cod_data_source_block du0
_cod_depositor_comments
;
The following automatic conversions were performed:
'_symmetry_cell_setting' value 'Monoclinic' changed to 'monoclinic'
according to '/home/saulius/struct/CIF-dictionaries/cif_core.dic'
dictionary named 'cif_core.dic' version 2.4.1 from
2010-06-29.

'_exptl_absorpt_correction_type' value 'Numerical' changed to
'numerical' according to
'/home/saulius/struct/CIF-dictionaries/cif_core.dic' dictionary named
'cif_core.dic' version 2.4.1 from 2010-06-29.

Automatic conversion script
Id: cif_fix_enum 1527 2010-12-29 10:47:43Z saulius 

The following automatic conversions were performed:

'_refine_ls_weighting_scheme' value 'calc
w=1/[\s^2^(Fo^2^)+(0.0568P)^2^+0.0000P] where P=(Fo^2^+2Fc^2^)/3' was
changed to 'calc'. New tag '_refine_ls_weighting_details' was
created. The value of the new tag was set to
'w=1/[\s^2^(Fo^2^)+(0.0568P)^2^+0.0000P] where P=(Fo^2^+2Fc^2^)/3'.

Automatic conversion script
Id: cif_fix_values 3143 2015-03-26 13:38:13Z robertas 
;
_cod_original_cell_volume 5142.7(10)
_cod_original_sg_symbol_H-M P21/n
_cod_database_code 7012437

loop_
_symmetry_equiv_pos_as_xyz
'x, y, z'
'x+1/2, -y+1/2, z+1/2'
'-x, -y, -z'
'-x-1/2, y-1/2, -z-1/2'

loop_
_atom_site_label
_atom_site_type_symbol
_atom_site_fract_x
_atom_site_fract_y
_atom_site_fract_z
_atom_site_U_iso_or_equiv
_atom_site_adp_type
_atom_site_occupancy
_atom_site_calc_flag
_atom_site_refinement_flags
_atom_site_disorder_assembly
_atom_site_disorder_group
Gd1 Gd 0.424284(8) 0.871733(7) 0.136706(6) 0.02704(6) Uani 1 d . . .
Fe1 Fe 0.55120(2) 0.72056(2) 0.223709(18) 0.02726(9) Uani 1 d . . .
O1A O 0.54519(12) 0.78377(11) 0.14184(9) 0.0328(4) Uani 1 d . . .
C1A C 0.59791(18) 0.77879(16) 0.09323(14) 0.0350(6) Uani 1 d . . .
C2A C 0.56308(18) 0.81103(16) 0.02912(14) 0.0335(6) Uani 1 d . . .
C3A C 0.61345(19) 0.80828(17) -0.02312(15) 0.0381(6) Uani 1 d . . .
H3A H 0.5929 0.8342 -0.0656 0.042 Uiso 1 calc R . .
C4A C 0.69335(18) 0.76825(16) -0.01424(14) 0.0336(6) Uani 1 d . . .
H4A H 0.7248 0.7634 -0.0514 0.037 Uiso 1 calc R . .
C5A C 0.72581(19) 0.73595(16) 0.04922(14) 0.0357(6) Uani 1 d . . .
H5A H 0.7815 0.7104 0.0562 0.039 Uiso 1 calc R . .
C6A C 0.67852(17) 0.73983(15) 0.10395(13) 0.0315(6) Uani 1 d . . .
C7A C 0.71853(17) 0.70406(15) 0.16844(13) 0.0298(5) Uani 1 d . . .
H7A H 0.7768 0.6840 0.1720 0.033 Uiso 1 calc R . .
O3A O 0.48156(11) 0.84653(10) 0.02467(9) 0.0276(4) Uani 1 d . . .
C8A C 0.4430(2) 0.88497(18) -0.03889(16) 0.0421(7) Uani 1 d . . .
H8A1 H 0.3886 0.9114 -0.0327 0.046 Uiso 1 calc R . .
H8A2 H 0.4290 0.8470 -0.0762 0.046 Uiso 1 calc R . .
H8A3 H 0.4853 0.9226 -0.0509 0.046 Uiso 1 calc R . .
N1A N 0.68077(14) 0.69746(12) 0.22131(10) 0.0276(4) Uani 1 d . . .
C9A C 0.71871(19) 0.66308(17) 0.28808(13) 0.0371(6) Uani 1 d . . .
H9A1 H 0.7839 0.6593 0.2923 0.041 Uiso 1 calc R . .
H9A2 H 0.6950 0.6104 0.2905 0.041 Uiso 1 calc R . .
C10A C 0.69750(17) 0.70964(17) 0.34609(14) 0.0357(6) Uani 1 d . . .
H10A H 0.7075 0.6792 0.3895 0.039 Uiso 1 calc R . .
H10B H 0.7355 0.7561 0.3533 0.039 Uiso 1 calc R . .
N2A N 0.60419(13) 0.73160(12) 0.32725(10) 0.0273(4) Uani 1 d . . .
O2A O 0.46409(11) 0.79551(10) 0.23945(9) 0.0258(4) Uani 1 d . . .
C11A C 0.43125(19) 0.80705(17) 0.29851(15) 0.0364(6) Uani 1 d . . .
C12A C 0.34491(19) 0.83572(17) 0.29023(14) 0.0356(6) Uani 1 d . . .
C13A C 0.3046(2) 0.85213(17) 0.34673(15) 0.0396(6) Uani 1 d . . .
H13A H 0.2460 0.8720 0.3405 0.044 Uiso 1 calc R . .
C14A C 0.35310(18) 0.83842(16) 0.41211(14) 0.0350(6) Uani 1 d . . .
H14A H 0.3293 0.8515 0.4520 0.039 Uiso 1 calc R . .
C15A C 0.43686(19) 0.80547(17) 0.41940(15) 0.0375(6) Uani 1 d . . .
H15A H 0.4673 0.7939 0.4649 0.041 Uiso 1 calc R . .
C16A C 0.47900(18) 0.78837(16) 0.36404(13) 0.0321(6) Uani 1 d . . .
C17A C 0.56693(18) 0.75680(16) 0.37656(14) 0.0349(6) Uani 1 d D . .
H17A H 0.5988 0.7544 0.4229 0.038 Uiso 1 calc R . .
O4A O 0.30863(13) 0.84967(11) 0.22160(10) 0.0353(4) Uani 1 d . . .
C18A C 0.2147(2) 0.8655(2) 0.20481(18) 0.0475(7) Uani 1 d . . .
H18A H 0.1973 0.8742 0.1548 0.052 Uiso 1 calc R . .
H18B H 0.2013 0.9115 0.2299 0.052 Uiso 1 calc R . .
H18C H 0.1817 0.8215 0.2184 0.052 Uiso 1 calc R . .
O5A O 0.32604(14) 0.98113(12) 0.15347(11) 0.0438(5) Uani 1 d . . .
O6A O 0.37963(13) 0.98642(11) 0.06257(10) 0.0376(4) Uani 1 d . . .
N3A N 0.32484(16) 1.01622(15) 0.09653(12) 0.0390(6) Uani 1 d . . .
O7A O 0.27670(14) 1.07076(13) 0.07998(11) 0.0452(5) Uani 1 d . . .
O8A O 0.55427(13) 0.95246(12) 0.13160(10) 0.0395(4) Uani 1 d . . .
O9A O 0.50251(13) 0.96259(12) 0.22579(10) 0.0370(4) Uani 1 d . . .
N4A N 0.56046(17) 0.98132(16) 0.19092(13) 0.0444(6) Uani 1 d . . .
O10A O 0.61193(15) 1.03256(14) 0.21146(11) 0.0493(5) Uani 1 d . . .
O11A O 0.36287(13) 0.74357(12) 0.10002(10) 0.0387(4) Uani 1 d . . .
O12A O 0.28895(12) 0.84000(11) 0.05368(9) 0.0338(4) Uani 1 d . . .
N5A N 0.29724(18) 0.76780(16) 0.05626(14) 0.0461(6) Uani 1 d . . .
O13A O 0.24645(14) 0.72408(13) 0.01888(11) 0.0459(5) Uani 1 d . . .
O0 O 0.49655(12) 0.63187(10) 0.20405(10) 0.0312(4) Uani 1 d . . .
Gd2 Gd 0.547910(8) 0.386122(7) 0.243689(6) 0.02534(6) Uani 1 d . . .
Fe2 Fe 0.42414(2) 0.55727(2) 0.219383(18) 0.02817(9) Uani 1 d . . .
O1B O 0.43862(12) 0.46347(11) 0.16834(9) 0.0320(4) Uani 1 d . . .
C1B C 0.4106(2) 0.45652(18) 0.09808(15) 0.0390(6) Uani 1 d . . .
C2B C 0.46258(17) 0.41248(16) 0.06200(13) 0.0313(6) Uani 1 d . . .
C3B C 0.44369(19) 0.40741(17) -0.01054(15) 0.0370(6) Uani 1 d . . .
H3B H 0.4796 0.3779 -0.0354 0.041 Uiso 1 calc R . .
C4B C 0.37033(18) 0.44741(16) -0.04418(14) 0.0347(6) Uani 1 d . . .
H4B H 0.3560 0.4451 -0.0933 0.038 Uiso 1 calc R . .
C5B C 0.31680(19) 0.49075(17) -0.00911(14) 0.0368(6) Uani 1 d . . .
H5B H 0.2666 0.5169 -0.0342 0.040 Uiso 1 calc R . .
C6B C 0.33652(18) 0.49609(17) 0.06299(14) 0.0356(6) Uani 1 d . . .
C7B C 0.28007(18) 0.54682(16) 0.09398(13) 0.0351(6) Uani 1 d . . .
H7B H 0.2249 0.5632 0.0677 0.039 Uiso 1 calc R . .
O3B O 0.53437(12) 0.37852(10) 0.10411(9) 0.0289(4) Uani 1 d . . .
C8B C 0.5920(2) 0.33412(18) 0.06988(15) 0.0426(7) Uani 1 d . . .
H8B1 H 0.6397 0.3121 0.1044 0.047 Uiso 1 calc R . .
H8B2 H 0.6176 0.3673 0.0383 0.047 Uiso 1 calc R . .
H8B3 H 0.5583 0.2926 0.0434 0.047 Uiso 1 calc R . .
N1B N 0.30390(14) 0.56987(13) 0.15662(11) 0.0319(5) Uani 1 d . . .
C9B C 0.2500(2) 0.62676(16) 0.18407(15) 0.0394(7) Uani 1 d . . .
H9B1 H 0.1867 0.6165 0.1653 0.043 Uiso 1 calc R . .
H9B2 H 0.2644 0.6785 0.1682 0.043 Uiso 1 calc R . .
C10B C 0.26383(19) 0.62632(17) 0.26018(15) 0.0392(7) Uani 1 d . . .
H10C H 0.2567 0.6792 0.2772 0.043 Uiso 1 calc R . .
H10D H 0.2187 0.5931 0.2755 0.043 Uiso 1 calc R . .
N2B N 0.35222(14) 0.59782(13) 0.28956(11) 0.0326(5) Uani 1 d . . .
O2B O 0.48986(11) 0.49527(11) 0.29321(9) 0.0303(4) Uani 1 d . . .
C11B C 0.51864(19) 0.52520(17) 0.35798(15) 0.0383(6) Uani 1 d . . .
C12B C 0.60237(18) 0.50112(17) 0.39205(14) 0.0350(6) Uani 1 d . . .
C13B C 0.63388(18) 0.53013(16) 0.45966(13) 0.0337(6) Uani 1 d . . .
H13B H 0.6891 0.5126 0.4848 0.037 Uiso 1 calc R . .
C14B C 0.58547(18) 0.58368(17) 0.48973(14) 0.0352(6) Uani 1 d . . .
H14B H 0.6107 0.6086 0.5318 0.039 Uiso 1 calc R . .
C15B C 0.49932(19) 0.59997(17) 0.45694(15) 0.0365(6) Uani 1 d . . .
H15B H 0.4614 0.6276 0.4814 0.040 Uiso 1 calc R . .
C16B C 0.46706(18) 0.57652(16) 0.38859(14) 0.0346(6) Uani 1 d . . .
C17B C 0.38283(19) 0.60630(16) 0.35413(14) 0.0344(6) Uani 1 d D . .
H17B H 0.3479 0.6339 0.3811 0.038 Uiso 1 calc R . .
O4B O 0.64708(13) 0.45252(11) 0.35407(10) 0.0361(4) Uani 1 d . . .
C18B C 0.73738(18) 0.43738(18) 0.38349(14) 0.0386(7) Uani 1 d . . .
H18D H 0.7639 0.4053 0.3517 0.042 Uiso 1 calc R . .
H18E H 0.7405 0.4104 0.4277 0.042 Uiso 1 calc R . .
H18F H 0.7699 0.4861 0.3914 0.042 Uiso 1 calc R . .
O5B O 0.48454(13) 0.35141(12) 0.34896(10) 0.0361(4) Uani 1 d . . .
O6B O 0.60496(13) 0.28901(12) 0.33335(10) 0.0384(4) Uani 1 d . . .
N3B N 0.54835(18) 0.30521(15) 0.37039(13) 0.0434(6) Uani 1 d . . .
O7B O 0.55021(15) 0.27190(13) 0.42637(11) 0.0472(5) Uani 1 d . . .
O8B O 0.42497(12) 0.29363(11) 0.21045(9) 0.0333(4) Uani 1 d . . .
O9B O 0.55594(12) 0.25022(11) 0.19723(9) 0.0333(4) Uani 1 d . . .
N4B N 0.47501(17) 0.23871(15) 0.19686(13) 0.0425(6) Uani 1 d . . .
O10B O 0.43920(15) 0.17476(14) 0.18370(11) 0.0501(5) Uani 1 d . . .
O11B O 0.69473(14) 0.36558(12) 0.22396(11) 0.0423(5) Uani 1 d . . .
O12B O 0.64720(13) 0.48315(11) 0.20546(10) 0.0368(4) Uani 1 d . . .
N5B N 0.70478(15) 0.43299(14) 0.20045(12) 0.0334(5) Uani 1 d . . .
O13B O 0.76958(15) 0.44576(13) 0.17368(11) 0.0462(5) Uani 1 d . . .
O1S O 0.07125(17) 0.56531(15) 0.07977(13) 0.0553(6) Uani 1 d . . .
C1S C 0.0099(3) 0.5533(2) 0.1084(2) 0.0562(9) Uani 1 d . . .
C2S C -0.0510(3) 0.4873(2) 0.0861(2) 0.0608(9) Uani 1 d . . .
H2S1 H -0.0281 0.4569 0.0511 0.067 Uiso 1 calc R . .
H2S2 H -0.1101 0.5068 0.0662 0.067 Uiso 1 calc R . .
H2S3 H -0.0547 0.4547 0.1262 0.067 Uiso 1 calc R . .
C3S C -0.0103(3) 0.6081(2) 0.1612(2) 0.0616(10) Uani 1 d . . .
H3S1 H 0.0360 0.6476 0.1698 0.068 Uiso 1 calc R . .
H3S2 H -0.0124 0.5803 0.2043 0.068 Uiso 1 calc R . .
H3S3 H -0.0678 0.6325 0.1443 0.068 Uiso 1 calc R . .

loop_
_atom_site_aniso_label
_atom_site_aniso_U_11
_atom_site_aniso_U_22
_atom_site_aniso_U_33
_atom_site_aniso_U_23
_atom_site_aniso_U_13
_atom_site_aniso_U_12
Gd1 0.02625(9) 0.03108(9) 0.02213(9) 0.00773(5) 0.00009(6) 0.00047(5)
Fe1 0.02728(19) 0.0284(2) 0.02568(18) 0.00115(15) 0.00382(14) 0.00000(14)
O1A 0.0333(9) 0.0328(10) 0.0320(9) 0.0014(8) 0.0054(8) 0.0003(8)
C1A 0.0368(14) 0.0334(14) 0.0341(14) -0.0011(11) 0.0048(11) -0.0022(12)
C2A 0.0332(14) 0.0335(14) 0.0332(14) 0.0023(11) 0.0044(11) 0.0028(11)
C3A 0.0389(15) 0.0377(15) 0.0381(15) -0.0004(12) 0.0079(12) -0.0004(12)
C4A 0.0349(14) 0.0357(15) 0.0305(13) -0.0005(11) 0.0067(11) 0.0004(11)
C5A 0.0353(14) 0.0360(15) 0.0367(14) -0.0008(12) 0.0090(12) 0.0008(12)
C6A 0.0340(14) 0.0304(14) 0.0302(13) 0.0001(11) 0.0060(11) -0.0018(11)
C7A 0.0309(13) 0.0287(13) 0.0297(13) 0.0005(10) 0.0050(11) 0.0008(10)
O3A 0.0295(9) 0.0292(9) 0.0240(8) 0.0015(7) 0.0044(7) -0.0001(7)
C8A 0.0455(18) 0.0432(17) 0.0371(16) 0.0037(12) 0.0062(14) 0.0011(13)
N1A 0.0271(10) 0.0291(11) 0.0259(10) 0.0012(9) 0.0030(8) 0.0011(9)
C9A 0.0363(14) 0.0388(15) 0.0343(14) 0.0036(12) 0.0019(11) 0.0018(12)
C10A 0.0325(14) 0.0367(15) 0.0375(14) 0.0016(12) 0.0053(11) 0.0002(12)
N2A 0.0260(10) 0.0300(11) 0.0254(10) 0.0035(9) 0.0033(8) 0.0001(9)
O2A 0.0261(8) 0.0261(9) 0.0253(8) 0.0019(7) 0.0053(7) 0.0010(7)
C11A 0.0363(14) 0.0361(15) 0.0371(15) 0.0012(12) 0.0072(12) 0.0005(12)
C12A 0.0372(15) 0.0364(15) 0.0339(14) 0.0013(12) 0.0086(12) -0.0014(12)
C13A 0.0403(16) 0.0393(16) 0.0398(16) 0.0003(13) 0.0086(13) -0.0004(13)
C14A 0.0378(15) 0.0360(15) 0.0314(14) -0.0005(12) 0.0066(11) -0.0007(12)
C15A 0.0378(14) 0.0382(15) 0.0363(14) 0.0002(12) 0.0060(12) -0.0007(12)
C16A 0.0346(14) 0.0318(14) 0.0297(13) 0.0031(11) 0.0055(11) -0.0014(11)
C17A 0.0393(15) 0.0347(15) 0.0300(13) 0.0003(11) 0.0042(12) -0.0005(12)
O4A 0.0383(10) 0.0365(10) 0.0319(10) 0.0015(8) 0.0083(8) 0.0019(8)
C18A 0.0462(18) 0.0508(19) 0.0453(18) 0.0021(14) 0.0078(14) 0.0007(15)
O5A 0.0474(12) 0.0439(12) 0.0421(12) 0.0007(9) 0.0132(9) 0.0011(9)
O6A 0.0416(11) 0.0369(11) 0.0342(10) 0.0013(8) 0.0067(8) 0.0007(9)
N3A 0.0360(12) 0.0435(15) 0.0366(13) 0.0001(11) 0.0039(10) 0.0008(11)
O7A 0.0436(12) 0.0456(12) 0.0457(12) 0.0003(10) 0.0067(9) -0.0003(10)
O8A 0.0400(11) 0.0407(11) 0.0379(11) -0.0008(9) 0.0078(9) 0.0015(9)
O9A 0.0368(10) 0.0374(10) 0.0364(10) -0.0030(8) 0.0057(8) -0.0015(9)
N4A 0.0477(15) 0.0457(15) 0.0404(14) 0.0001(12) 0.0097(12) -0.0012(13)
O10A 0.0499(12) 0.0504(13) 0.0481(12) -0.0009(10) 0.0102(10) -0.0042(11)
O11A 0.0391(11) 0.0395(11) 0.0362(10) -0.0010(8) 0.0035(9) 0.0008(9)
O12A 0.0328(10) 0.0370(11) 0.0308(9) 0.0011(8) 0.0035(8) -0.0003(8)
N5A 0.0459(15) 0.0463(16) 0.0448(14) -0.0006(12) 0.0045(12) 0.0004(12)
O13A 0.0453(11) 0.0481(13) 0.0435(11) -0.0002(10) 0.0058(10) -0.0019(10)
O0 0.0289(10) 0.0317(10) 0.0330(10) 0.0026(7) 0.0056(8) 0.0001(7)
Gd2 0.02630(9) 0.02846(9) 0.02007(9) 0.00097(4) 0.00111(6) -0.00053(5)
Fe2 0.02804(19) 0.0286(2) 0.02477(18) 0.00339(14) -0.00319(14) 0.00029(14)
O1B 0.0330(10) 0.0330(10) 0.0292(9) -0.0004(8) 0.0039(7) 0.0010(8)
C1B 0.0413(16) 0.0393(16) 0.0361(15) -0.0006(12) 0.0063(12) -0.0037(13)
C2B 0.0308(13) 0.0327(14) 0.0296(13) 0.0019(11) 0.0039(11) -0.0005(11)
C3B 0.0393(15) 0.0358(15) 0.0358(15) -0.0006(12) 0.0070(12) -0.0022(13)
C4B 0.0369(14) 0.0361(15) 0.0308(13) 0.0000(11) 0.0049(11) -0.0009(11)
C5B 0.0378(15) 0.0389(15) 0.0333(14) -0.0002(12) 0.0056(12) -0.0026(12)
C6B 0.0357(14) 0.0364(15) 0.0339(14) -0.0010(12) 0.0048(11) 0.0024(12)
C7B 0.0347(14) 0.0386(15) 0.0316(14) -0.0011(12) 0.0055(11) -0.0013(12)
O3B 0.0293(9) 0.0289(9) 0.0278(9) 0.0006(7) 0.0035(8) 0.0011(7)
C8B 0.0477(17) 0.0401(16) 0.0349(15) -0.0161(13) -0.0055(13) -0.0153(14)
N1B 0.0323(11) 0.0325(12) 0.0302(11) -0.0006(9) 0.0042(9) 0.0008(9)
C9B 0.0409(16) 0.0390(16) 0.0374(16) 0.0016(12) 0.0046(13) 0.0031(12)
C10B 0.0369(16) 0.0420(17) 0.0374(16) 0.0018(12) 0.0038(13) 0.0003(12)
N2B 0.0322(11) 0.0326(12) 0.0319(12) 0.0014(10) 0.0029(9) 0.0011(10)
O2B 0.0305(9) 0.0325(9) 0.0273(9) -0.0006(7) 0.0036(7) -0.0009(7)
C11B 0.0400(15) 0.0378(16) 0.0378(15) 0.0010(12) 0.0090(12) 0.0009(13)
C12B 0.0345(14) 0.0384(15) 0.0313(14) -0.0011(12) 0.0041(11) -0.0014(12)
C13B 0.0359(14) 0.0357(14) 0.0287(13) 0.0008(11) 0.0041(11) 0.0003(12)
C14B 0.0359(14) 0.0394(15) 0.0309(13) -0.0005(12) 0.0078(11) -0.0005(12)
C15B 0.0375(15) 0.0366(15) 0.0365(15) 0.0002(12) 0.0092(12) 0.0000(12)
C16B 0.0368(14) 0.0348(15) 0.0318(13) 0.0004(11) 0.0055(11) -0.0010(12)
C17B 0.0339(14) 0.0359(15) 0.0338(15) 0.0005(12) 0.0073(12) 0.0016(12)
O4B 0.0370(10) 0.0373(11) 0.0335(10) -0.0010(8) 0.0055(8) 0.0011(8)
C18B 0.0333(14) 0.0468(16) 0.0258(13) -0.0104(12) -0.0205(11) -0.0001(12)
O5B 0.0358(10) 0.0400(11) 0.0319(10) 0.0004(8) 0.0046(8) 0.0016(9)
O6B 0.0407(11) 0.0392(11) 0.0355(10) 0.0028(9) 0.0077(9) 0.0017(9)
N3B 0.0443(14) 0.0435(15) 0.0434(14) -0.0003(12) 0.0105(12) -0.0009(12)
O7B 0.0489(12) 0.0467(12) 0.0460(12) -0.0006(10) 0.0090(10) -0.0003(10)
O8B 0.0345(10) 0.0333(10) 0.0328(9) -0.0004(8) 0.0075(8) -0.0013(8)
O9B 0.0343(10) 0.0339(10) 0.0320(9) 0.0002(8) 0.0068(8) 0.0006(8)
N4B 0.0443(15) 0.0439(15) 0.0394(13) -0.0022(11) 0.0083(11) -0.0026(12)
O10B 0.0533(13) 0.0497(14) 0.0478(12) -0.0023(10) 0.0103(10) -0.0030(11)
O11B 0.0414(12) 0.0440(12) 0.0407(12) 0.0004(9) 0.0056(9) -0.0016(9)
O12B 0.0367(10) 0.0370(11) 0.0363(10) -0.0002(8) 0.0052(8) -0.0016(9)
N5B 0.0309(11) 0.0338(13) 0.0357(12) -0.0012(10) 0.0068(9) -0.0019(10)
O13B 0.0464(12) 0.0478(13) 0.0439(11) 0.0015(9) 0.0071(10) 0.0005(10)
O1S 0.0542(14) 0.0550(14) 0.0564(14) -0.0021(11) 0.0096(12) 0.0006(11)
C1S 0.056(2) 0.059(2) 0.057(2) -0.0005(17) 0.0186(18) -0.0030(17)
C2S 0.063(2) 0.064(2) 0.056(2) 0.0012(18) 0.0118(18) -0.0054(19)
C3S 0.064(2) 0.059(2) 0.062(2) 0.0020(18) 0.0125(19) 0.0055(18)

loop_
_atom_type_symbol
_atom_type_description
_atom_type_scat_dispersion_real
_atom_type_scat_dispersion_imag
_atom_type_scat_source
C C 0.0033 0.0016 'International Tables Vol C Tables 4.2.6.8 and 6.1.1.4'
H H 0.0000 0.0000 'International Tables Vol C Tables 4.2.6.8 and 6.1.1.4'
N N 0.0061 0.0033 'International Tables Vol C Tables 4.2.6.8 and 6.1.1.4'
O O 0.0106 0.0060 'International Tables Vol C Tables 4.2.6.8 and 6.1.1.4'
Fe Fe 0.3463 0.8444 'International Tables Vol C Tables 4.2.6.8 and 6.1.1.4'
Gd Gd -0.1653 3.9035 'International Tables Vol C Tables 4.2.6.8 and 6.1.1.4'

loop_
_geom_angle_atom_site_label_1
_geom_angle_atom_site_label_2
_geom_angle_atom_site_label_3
_geom_angle
_geom_angle_site_symmetry_1
_geom_angle_site_symmetry_3
_geom_angle_publ_flag
O1A Gd1 O2A 62.32(6) . . ?
O1A Gd1 O8A 74.74(7) . . ?
O2A Gd1 O8A 105.46(6) . . ?
O1A Gd1 O12A 116.08(6) . . ?
O2A Gd1 O12A 119.23(6) . . ?
O8A Gd1 O12A 134.08(6) . . ?
O1A Gd1 O11A 71.83(6) . . ?
O2A Gd1 O11A 76.82(6) . . ?
O8A Gd1 O11A 140.48(7) . . ?
O12A Gd1 O11A 51.24(7) . . ?
O1A Gd1 O5A 165.46(7) . . ?
O2A Gd1 O5A 112.23(6) . . ?
O8A Gd1 O5A 94.92(7) . . ?
O12A Gd1 O5A 78.45(7) . . ?
O11A Gd1 O5A 121.27(7) . . ?
O1A Gd1 O6A 131.65(6) . . ?
O2A Gd1 O6A 159.24(6) . . ?
O8A Gd1 O6A 69.96(7) . . ?
O12A Gd1 O6A 71.53(6) . . ?
O11A Gd1 O6A 120.10(6) . . ?
O5A Gd1 O6A 49.94(7) . . ?
O1A Gd1 O9A 96.03(6) . . ?
O2A Gd1 O9A 75.18(6) . . ?
O8A Gd1 O9A 51.47(6) . . ?
O12A Gd1 O9A 147.88(6) . . ?
O11A Gd1 O9A 151.97(6) . . ?
O5A Gd1 O9A 69.44(7) . . ?
O6A Gd1 O9A 87.05(6) . . ?
O1A Gd1 O3A 62.56(6) . . ?
O2A Gd1 O3A 123.75(6) . . ?
O8A Gd1 O3A 69.62(6) . . ?
O12A Gd1 O3A 76.88(6) . . ?
O11A Gd1 O3A 76.57(6) . . ?
O5A Gd1 O3A 123.98(6) . . ?
O6A Gd1 O3A 74.63(6) . . ?
O9A Gd1 O3A 121.01(6) . . ?
O1A Gd1 O4A 118.72(6) . . ?
O2A Gd1 O4A 59.50(6) . . ?
O8A Gd1 O4A 138.07(6) . . ?
O12A Gd1 O4A 78.70(6) . . ?
O11A Gd1 O4A 77.96(6) . . ?
O5A Gd1 O4A 62.55(6) . . ?
O6A Gd1 O4A 109.63(6) . . ?
O9A Gd1 O4A 86.74(6) . . ?
O3A Gd1 O4A 152.26(6) . . ?
O0 Fe1 O2A 107.99(8) . . ?
O0 Fe1 O1A 111.48(8) . . ?
O2A Fe1 O1A 79.71(7) . . ?
O0 Fe1 N1A 104.47(9) . . ?
O2A Fe1 N1A 147.52(8) . . ?
O1A Fe1 N1A 89.45(8) . . ?
O0 Fe1 N2A 112.59(9) . . ?
O2A Fe1 N2A 86.48(8) . . ?
O1A Fe1 N2A 135.93(8) . . ?
N1A Fe1 N2A 80.26(8) . . ?
C1A O1A Fe1 127.00(17) . . ?
C1A O1A Gd1 124.55(16) . . ?
Fe1 O1A Gd1 108.42(8) . . ?
O1A C1A C2A 115.4(2) . . ?
O1A C1A C6A 123.4(2) . . ?
C2A C1A C6A 121.0(3) . . ?
O3A C2A C1A 115.4(2) . . ?
O3A C2A C3A 125.9(2) . . ?
C1A C2A C3A 118.6(3) . . ?
C4A C3A C2A 121.3(3) . . ?
C5A C4A C3A 118.8(3) . . ?
C4A C5A C6A 121.5(3) . . ?
C1A C6A C5A 118.5(2) . . ?
C1A C6A C7A 124.4(2) . . ?
C5A C6A C7A 117.0(2) . . ?
N1A C7A C6A 124.4(2) . . ?
C2A O3A C8A 118.9(2) . . ?
C2A O3A Gd1 118.23(15) . . ?
C8A O3A Gd1 120.96(16) . . ?
C7A N1A C9A 126.7(2) . . ?
C7A N1A Fe1 126.07(18) . . ?
C9A N1A Fe1 106.84(16) . . ?
N1A C9A C10A 111.0(2) . . ?
N2A C10A C9A 107.0(2) . . ?
C17A N2A C10A 116.6(2) . . ?
C17A N2A Fe1 128.71(18) . . ?
C10A N2A Fe1 114.64(15) . . ?
C11A O2A Fe1 127.67(16) . . ?
C11A O2A Gd1 123.94(15) . . ?
Fe1 O2A Gd1 108.36(7) . . ?
O2A C11A C16A 122.4(2) . . ?
O2A C11A C12A 116.4(2) . . ?
C16A C11A C12A 121.1(3) . . ?
O4A C12A C13A 125.5(3) . . ?
O4A C12A C11A 112.3(2) . . ?
C13A C12A C11A 122.0(3) . . ?
C14A C13A C12A 117.5(3) . . ?
C13A C14A C15A 119.8(3) . . ?
C14A C15A C16A 124.0(3) . . ?
C15A C16A C11A 115.3(3) . . ?
C15A C16A C17A 120.3(2) . . ?
C11A C16A C17A 124.4(2) . . ?
N2A C17A C16A 122.3(2) . . ?
C12A O4A C18A 117.5(2) . . ?
C12A O4A Gd1 115.95(16) . . ?
C18A O4A Gd1 125.39(17) . . ?
N3A O5A Gd1 99.30(16) . . ?
N3A O6A Gd1 99.01(15) . . ?
O7A N3A O5A 121.5(2) . . ?
O7A N3A O6A 127.4(2) . . ?
O5A N3A O6A 111.1(2) . . ?
N4A O8A Gd1 96.55(16) . . ?
N4A O9A Gd1 94.56(16) . . ?
O10A N4A O8A 122.5(3) . . ?
O10A N4A O9A 119.5(2) . . ?
O8A N4A O9A 117.4(2) . . ?
N5A O11A Gd1 96.37(17) . . ?
N5A O12A Gd1 97.46(16) . . ?
O13A N5A O12A 122.8(3) . . ?
O13A N5A O11A 122.4(3) . . ?
O12A N5A O11A 114.8(2) . . ?
Fe1 O0 Fe2 153.10(12) . . ?
O2B Gd2 O11B 128.51(7) . . ?
O2B Gd2 O1B 62.53(6) . . ?
O11B Gd2 O1B 123.51(7) . . ?
O2B Gd2 O8B 107.52(6) . . ?
O11B Gd2 O8B 123.94(7) . . ?
O1B Gd2 O8B 77.92(6) . . ?
O2B Gd2 O6B 111.27(6) . . ?
O11B Gd2 O6B 78.00(7) . . ?
O1B Gd2 O6B 157.45(6) . . ?
O8B Gd2 O6B 84.14(6) . . ?
O2B Gd2 O12B 83.04(6) . . ?
O11B Gd2 O12B 53.15(7) . . ?
O1B Gd2 O12B 80.42(6) . . ?
O8B Gd2 O12B 147.52(6) . . ?
O6B Gd2 O12B 121.40(7) . . ?
O2B Gd2 O5B 67.95(6) . . ?
O11B Gd2 O5B 128.18(7) . . ?
O1B Gd2 O5B 107.77(6) . . ?
O8B Gd2 O5B 70.69(6) . . ?
O6B Gd2 O5B 52.60(6) . . ?
O12B Gd2 O5B 139.83(6) . . ?
O2B Gd2 O9B 159.06(6) . . ?
O11B Gd2 O9B 72.12(6) . . ?
O1B Gd2 O9B 111.66(6) . . ?
O8B Gd2 O9B 52.18(6) . . ?
O6B Gd2 O9B 65.70(6) . . ?
O12B Gd2 O9B 116.74(6) . . ?
O5B Gd2 O9B 97.10(6) . . ?
O2B Gd2 O4B 61.60(6) . . ?
O11B Gd2 O4B 77.38(7) . . ?
O1B Gd2 O4B 118.83(6) . . ?
O8B Gd2 O4B 142.03(6) . . ?
O6B Gd2 O4B 69.12(6) . . ?
O12B Gd2 O4B 70.21(6) . . ?
O5B Gd2 O4B 71.67(6) . . ?
O9B Gd2 O4B 129.37(6) . . ?
O2B Gd2 O3B 119.13(6) . . ?
O11B Gd2 O3B 74.20(7) . . ?
O1B Gd2 O3B 59.71(6) . . ?
O8B Gd2 O3B 77.80(6) . . ?
O6B Gd2 O3B 129.45(6) . . ?
O12B Gd2 O3B 70.41(6) . . ?
O5B Gd2 O3B 148.13(6) . . ?
O9B Gd2 O3B 65.93(5) . . ?
O4B Gd2 O3B 140.09(6) . . ?
O0 Fe2 O2B 106.15(8) . . ?
O0 Fe2 O1B 113.02(8) . . ?
O2B Fe2 O1B 79.99(8) . . ?
O0 Fe2 N1B 110.29(9) . . ?
O2B Fe2 N1B 143.52(8) . . ?
O1B Fe2 N1B 87.42(8) . . ?
O0 Fe2 N2B 107.25(9) . . ?
O2B Fe2 N2B 87.65(8) . . ?
O1B Fe2 N2B 139.70(9) . . ?
N1B Fe2 N2B 80.13(8) . . ?
C1B O1B Fe2 123.12(17) . . ?
C1B O1B Gd2 128.10(17) . . ?
Fe2 O1B Gd2 106.34(8) . . ?
O1B C1B C2B 117.2(3) . . ?
O1B C1B C6B 121.9(3) . . ?
C2B C1B C6B 120.7(3) . . ?
O3B C2B C1B 113.5(2) . . ?
O3B C2B C3B 125.0(2) . . ?
C1B C2B C3B 121.4(3) . . ?
C4B C3B C2B 116.8(3) . . ?
C3B C4B C5B 122.7(3) . . ?
C4B C5B C6B 120.1(3) . . ?
C5B C6B C1B 118.2(3) . . ?
C5B C6B C7B 115.6(3) . . ?
C1B C6B C7B 126.1(3) . . ?
N1B C7B C6B 120.5(3) . . ?
C2B O3B C8B 116.3(2) . . ?
C2B O3B Gd2 119.20(15) . . ?
C8B O3B Gd2 124.14(16) . . ?
C7B N1B C9B 119.1(2) . . ?
C7B N1B Fe2 127.96(19) . . ?
C9B N1B Fe2 111.29(17) . . ?
N1B C9B C10B 112.8(2) . . ?
N2B C10B C9B 110.7(2) . . ?
C17B N2B C10B 119.9(2) . . ?
C17B N2B Fe2 124.29(19) . . ?
C10B N2B Fe2 115.40(17) . . ?
C11B O2B Fe2 121.26(17) . . ?
C11B O2B Gd2 126.95(16) . . ?
Fe2 O2B Gd2 108.72(8) . . ?
O2B C11B C16B 121.9(3) . . ?
O2B C11B C12B 116.2(2) . . ?
C16B C11B C12B 121.9(3) . . ?
O4B C12B C11B 115.2(2) . . ?
O4B C12B C13B 127.0(2) . . ?
C11B C12B C13B 117.8(3) . . ?
C14B C13B C12B 121.3(3) . . ?
C13B C14B C15B 118.5(3) . . ?
C14B C15B C16B 121.5(3) . . ?
C11B C16B C15B 117.9(3) . . ?
C11B C16B C17B 123.9(3) . . ?
C15B C16B C17B 118.3(3) . . ?
N2B C17B C16B 124.0(3) . . ?
C12B O4B C18B 115.8(2) . . ?
C12B O4B Gd2 115.73(15) . . ?
C18B O4B Gd2 128.04(16) . . ?
N3B O5B Gd2 91.86(15) . . ?
N3B O6B Gd2 93.80(16) . . ?
O7B N3B O6B 120.1(3) . . ?
O7B N3B O5B 118.5(2) . . ?
O6B N3B O5B 121.2(2) . . ?
N4B O8B Gd2 94.66(15) . . ?
N4B O9B Gd2 92.11(15) . . ?
O10B N4B O9B 122.8(3) . . ?
O10B N4B O8B 116.6(2) . . ?
O9B N4B O8B 120.6(2) . . ?
N5B O11B Gd2 95.85(16) . . ?
N5B O12B Gd2 91.85(15) . . ?
O13B N5B O12B 123.0(2) . . ?
O13B N5B O11B 118.8(2) . . ?
O12B N5B O11B 118.3(2) . . ?
O1S C1S C3S 119.9(4) . . ?
O1S C1S C2S 119.9(4) . . ?
C3S C1S C2S 119.9(3) . . ?

loop_
_geom_bond_atom_site_label_1
_geom_bond_atom_site_label_2
_geom_bond_distance
_geom_bond_site_symmetry_2
_geom_bond_publ_flag
Gd1 O1A 2.3915(18) . ?
Gd1 O2A 2.3957(17) . ?
Gd1 O8A 2.455(2) . ?
Gd1 O12A 2.4553(18) . ?
Gd1 O11A 2.473(2) . ?
Gd1 O5A 2.485(2) . ?
Gd1 O6A 2.4879(19) . ?
Gd1 O9A 2.493(2) . ?
Gd1 O3A 2.5512(17) . ?
Gd1 O4A 2.6757(19) . ?
Fe1 O0 1.7627(18) . ?
Fe1 O2A 1.9313(17) . ?
Fe1 O1A 1.9342(18) . ?
Fe1 N1A 2.037(2) . ?
Fe1 N2A 2.054(2) . ?
O1A C1A 1.362(3) . ?
C1A C2A 1.391(4) . ?
C1A C6A 1.392(4) . ?
C2A O3A 1.383(3) . ?
C2A C3A 1.394(4) . ?
C3A C4A 1.393(4) . ?
C4A C5A 1.373(4) . ?
C5A C6A 1.404(4) . ?
C6A C7A 1.442(4) . ?
C7A N1A 1.283(3) . ?
O3A C8A 1.442(4) . ?
N1A C9A 1.460(3) . ?
C9A C10A 1.481(4) . ?
C10A N2A 1.462(3) . ?
N2A C17A 1.288(3) . ?
O2A C11A 1.361(3) . ?
C11A C16A 1.396(4) . ?
C11A C12A 1.397(4) . ?
C12A O4A 1.381(3) . ?
C12A C13A 1.395(4) . ?
C13A C14A 1.380(4) . ?
C14A C15A 1.390(4) . ?
C15A C16A 1.395(4) . ?
C16A C17A 1.435(4) . ?
O4A C18A 1.445(4) . ?
O5A N3A 1.270(3) . ?
O6A N3A 1.275(3) . ?
N3A O7A 1.209(3) . ?
O8A N4A 1.255(3) . ?
O9A N4A 1.261(3) . ?
N4A O10A 1.209(3) . ?
O11A N5A 1.269(3) . ?
O12A N5A 1.261(3) . ?
N5A O13A 1.230(3) . ?
O0 Fe2 1.7685(18) . ?
Gd2 O2B 2.3773(18) . ?
Gd2 O11B 2.382(2) . ?
Gd2 O1B 2.4276(19) . ?
Gd2 O8B 2.4727(19) . ?
Gd2 O6B 2.479(2) . ?
Gd2 O12B 2.4791(19) . ?
Gd2 O5B 2.5131(19) . ?
Gd2 O9B 2.5419(19) . ?
Gd2 O4B 2.6698(19) . ?
Gd2 O3B 2.7120(18) . ?
Fe2 O2B 1.9337(18) . ?
Fe2 O1B 1.9468(19) . ?
Fe2 N1B 2.033(2) . ?
Fe2 N2B 2.042(2) . ?
O1B C1B 1.372(4) . ?
C1B C2B 1.389(4) . ?
C1B C6B 1.397(4) . ?
C2B O3B 1.382(3) . ?
C2B C3B 1.402(4) . ?
C3B C4B 1.383(4) . ?
C4B C5B 1.387(4) . ?
C5B C6B 1.395(4) . ?
C6B C7B 1.446(4) . ?
C7B N1B 1.281(3) . ?
O3B C8B 1.431(4) . ?
N1B C9B 1.454(3) . ?
C9B C10B 1.470(4) . ?
C10B N2B 1.459(3) . ?
N2B C17B 1.277(3) . ?
O2B C11B 1.369(3) . ?
C11B C16B 1.399(4) . ?
C11B C12B 1.399(4) . ?
C12B O4B 1.388(3) . ?
C12B C13B 1.419(4) . ?
C13B C14B 1.388(4) . ?
C14B C15B 1.389(4) . ?
C15B C16B 1.402(4) . ?
C16B C17B 1.440(4) . ?
O4B C18B 1.424(3) . ?
O5B N3B 1.276(3) . ?
O6B N3B 1.263(3) . ?
N3B O7B 1.237(3) . ?
O8B N4B 1.283(3) . ?
O9B N4B 1.257(3) . ?
N4B O10B 1.245(3) . ?
O11B N5B 1.278(3) . ?
O12B N5B 1.258(3) . ?
N5B O13B 1.227(3) . ?
O1S C1S 1.201(4) . ?
C1S C3S 1.480(5) . ?
C1S C2S 1.494(5) . ?
